data_7205981
loop_
_publ_author_name
'Liu, Qing-Xiang'
'Yu, Jie'
'Zhao, Xiao-Jun'
'Liu, Shu-Weng'
'Yang, Xiao-Qiong'
'Li, Kang-Ying'
'Wang, Xiu-Guang'

_publ_section_title
;
 Mercury(ii), copper(ii) and silver(i) complexes with ether or diether
 functionalized bis-NHC ligands: synthesis and structural studies
;
_journal_issue 12
_journal_name_full CrystEngComm
_journal_page_first 4086
_journal_paper_doi 10.1039/c1ce05134b
_journal_volume 13
_journal_year 2011
_chemical_formula_sum 'C30 H46 Cu Hg I4 N4 O3 S2'
_chemical_formula_weight 1346.56
_chemical_name_systematic
;
?
;
_space_group_IT_number 15
_symmetry_cell_setting monoclinic
_symmetry_space_group_name_Hall '-C 2yc'
_symmetry_space_group_name_H-M 'C 1 2/c 1'
_atom_sites_solution_hydrogens geom
_atom_sites_solution_primary direct
_atom_sites_solution_secondary difmap
_audit_creation_method SHELXL-97
_cell_angle_alpha 90.00
_cell_angle_beta 115.192(4)
_cell_angle_gamma 90.00
_cell_formula_units_Z 4
_cell_length_a 20.465(6)
_cell_length_b 11.488(4)
_cell_length_c 19.833(9)
_cell_measurement_reflns_used 3796
_cell_measurement_temperature 296(2)
_cell_measurement_theta_max 25.41
_cell_measurement_theta_min 2.14
_cell_volume 4219(3)
_computing_cell_refinement 'Bruker SMART'
_computing_data_collection 'Bruker SMART'
_computing_data_reduction 'Bruker SAINT'
_computing_molecular_graphics 'Bruker SHELXTL'
_computing_publication_material 'Bruker SHELXTL'
_computing_structure_refinement 'SHELXL-97 (Sheldrick, 1997)'
_computing_structure_solution 'SHELXS-97 (Sheldrick, 1990)'
_diffrn_ambient_temperature 296(2)
_diffrn_measured_fraction_theta_full 0.994
_diffrn_measured_fraction_theta_max 0.994
_diffrn_measurement_device_type 'CCD area detector'
_diffrn_measurement_method 'phi and omega scans'
_diffrn_radiation_monochromator graphite
_diffrn_radiation_source 'fine-focus sealed tube'
_diffrn_radiation_type MoK\a
_diffrn_radiation_wavelength 0.71073
_diffrn_reflns_av_R_equivalents 0.0528
_diffrn_reflns_av_sigmaI/netI 0.0657
_diffrn_reflns_limit_h_max 12
_diffrn_reflns_limit_h_min -24
_diffrn_reflns_limit_k_max 13
_diffrn_reflns_limit_k_min -13
_diffrn_reflns_limit_l_max 23
_diffrn_reflns_limit_l_min -22
_diffrn_reflns_number 10069
_diffrn_reflns_theta_full 25.01
_diffrn_reflns_theta_max 25.01
_diffrn_reflns_theta_min 2.09
_exptl_absorpt_coefficient_mu 7.197
_exptl_absorpt_correction_T_max 0.237
_exptl_absorpt_correction_T_min 0.208
_exptl_absorpt_correction_type multi-scan
_exptl_absorpt_process_details SADABS
_exptl_crystal_colour PALE-YELLOW
_exptl_crystal_density_diffrn 2.120
_exptl_crystal_density_meas ?
_exptl_crystal_density_method 'not measured'
_exptl_crystal_description BLOCK
_exptl_crystal_F_000 2524
_exptl_crystal_size_max 0.23
_exptl_crystal_size_mid 0.22
_exptl_crystal_size_min 0.20
_refine_diff_density_max 2.598
_refine_diff_density_min -1.785
_refine_diff_density_rms 0.185
_refine_ls_extinction_method none
_refine_ls_goodness_of_fit_ref 1.059
_refine_ls_hydrogen_treatment constr
_refine_ls_matrix_type full
_refine_ls_number_parameters 208
_refine_ls_number_reflns 3695
_refine_ls_number_restraints 1
_refine_ls_restrained_S_all 1.059
_refine_ls_R_factor_all 0.1232
_refine_ls_R_factor_gt 0.0753
_refine_ls_shift/su_max 0.001
_refine_ls_shift/su_mean 0.000
_refine_ls_structure_factor_coef Fsqd
_refine_ls_weighting_details 'calc w=1/[\s^2^(Fo^2^)+(0.0543P)^2^+229.1900P] where P=(Fo^2^+2Fc^2^)/3'
_refine_ls_weighting_scheme calc
_refine_ls_wR_factor_gt 0.1843
_refine_ls_wR_factor_ref 0.2161
_reflns_number_gt 2215
_reflns_number_total 3695
_reflns_threshold_expression >2sigma(I)
_cod_data_source_file c1ce05134b.txt
_cod_data_source_block 80416a
_cod_depositor_comments
;
The following automatic conversions were performed:
'_symmetry_cell_setting' value 'Monoclinic' changed to 'monoclinic'
according to '/home/saulius/struct/CIF-dictionaries/cif_core.dic'
dictionary named 'cif_core.dic' version 2.4.1 from
2010-06-29.

'_exptl_absorpt_correction_type' value 'MULTI-SCAN' changed
to 'multi-scan' according to
'/home/saulius/struct/CIF-dictionaries/cif_core.dic' dictionary named
'cif_core.dic' version 2.4.1 from 2010-06-29.

Automatic conversion script
Id: cif_fix_enum 1555 2011-01-17 13:19:09Z saulius 

The following automatic conversions were performed:

'_exptl_crystal_density_meas' value 'NONE' was changed to '?' - the
value is perceived as not measured.

Automatic conversion script
Id: cif_fix_values 3008 2015-01-20 13:52:24Z robertas 
;
_cod_original_sg_symbol_H-M C2/c
_cod_database_code 7205981

loop_
_symmetry_equiv_pos_as_xyz
'x, y, z'
'-x, y, -z+1/2'
'x+1/2, y+1/2, z'
'-x+1/2, y+1/2, -z+1/2'
'-x, -y, -z'
'x, -y, z-1/2'
'-x+1/2, -y+1/2, -z'
'x+1/2, -y+1/2, z-1/2'

loop_
_atom_site_label
_atom_site_type_symbol
_atom_site_fract_x
_atom_site_fract_y
_atom_site_fract_z
_atom_site_U_iso_or_equiv
_atom_site_adp_type
_atom_site_occupancy
_atom_site_symmetry_multiplicity
_atom_site_calc_flag
_atom_site_refinement_flags
_atom_site_disorder_assembly
_atom_site_disorder_group
Cu1 Cu 0.5000 0.3174(3) 0.2500 0.0601(9) Uani 1 2 d S . .
Hg1 Hg 0.5000 0.62325(14) 0.2500 0.0864(5) Uani 1 2 d S . .
I1 I 0.52108(7) 0.47784(14) 0.14349(7) 0.0757(5) Uani 1 1 d . . .
I2 I 0.62881(8) 0.73562(16) 0.32342(10) 0.0947(6) Uani 1 1 d . . .
S1 S 0.0743(4) 0.6486(6) 0.0371(4) 0.0924(19) Uani 1 1 d . . .
O1 O 0.5000 0.120(2) 0.2500 0.093(7) Uani 1 2 d S . .
O3 O 0.1041(8) 0.5362(15) 0.0257(9) 0.094(5) Uani 1 1 d . . .
N1 N 0.3094(11) 0.3120(15) 0.1511(9) 0.069(5) Uani 1 1 d . . .
N2 N 0.3752(9) 0.1898(15) 0.1209(8) 0.066(4) Uani 1 1 d . . .
C1 C 0.2637(11) 0.2278(18) 0.1032(9) 0.061(5) Uani 1 1 d . . .
C2 C 0.3040(9) 0.1528(18) 0.0852(8) 0.054(5) Uani 1 1 d . . .
C3 C 0.2734(10) 0.0581(19) 0.0361(10) 0.066(5) Uani 1 1 d . . .
H3 H 0.3016 0.0058 0.0243 0.079 Uiso 1 1 calc R . .
C4 C 0.2010(12) 0.048(2) 0.0074(10) 0.072(6) Uani 1 1 d . . .
H4 H 0.1788 -0.0121 -0.0257 0.086 Uiso 1 1 calc R . .
C5 C 0.1594(12) 0.123(2) 0.0250(11) 0.084(7) Uani 1 1 d . . .
H5 H 0.1097 0.1110 0.0048 0.101 Uiso 1 1 calc R . .
C6 C 0.1898(12) 0.219(2) 0.0736(11) 0.083(7) Uani 1 1 d . . .
H6 H 0.1615 0.2718 0.0847 0.100 Uiso 1 1 calc R . .
C7 C 0.3702(16) 0.285(2) 0.1598(12) 0.093(8) Uani 1 1 d . . .
C8 C 0.4376(11) 0.134(2) 0.1196(11) 0.085(7) Uani 1 1 d D . .
H8A H 0.4723 0.1926 0.1212 0.102 Uiso 1 1 calc R . .
H8B H 0.4234 0.0906 0.0735 0.102 Uiso 1 1 calc R . .
C9 C 0.4722(13) 0.053(2) 0.1846(15) 0.107(9) Uani 1 1 d D . .
H9A H 0.4368 -0.0021 0.1861 0.129 Uiso 1 1 calc R . .
H9B H 0.5107 0.0092 0.1801 0.129 Uiso 1 1 calc R . .
C10 C 0.2879(14) 0.411(2) 0.1818(12) 0.088(7) Uani 1 1 d . . .
H10A H 0.2449 0.4455 0.1436 0.106 Uiso 1 1 calc R . .
H10B H 0.3260 0.4688 0.1978 0.106 Uiso 1 1 calc R . .
C11 C 0.2730(13) 0.376(2) 0.2468(11) 0.081(6) Uani 1 1 d . . .
H11A H 0.3160 0.3410 0.2850 0.097 Uiso 1 1 calc R . .
H11B H 0.2348 0.3181 0.2309 0.097 Uiso 1 1 calc R . .
C12 C 0.2499(14) 0.484(2) 0.2802(13) 0.092(7) Uani 1 1 d . . .
H12A H 0.2446 0.4596 0.3244 0.111 Uiso 1 1 calc R . .
H12B H 0.2884 0.5414 0.2956 0.111 Uiso 1 1 calc R . .
C13 C 0.1818(15) 0.541(3) 0.2286(15) 0.115(9) Uani 1 1 d . . .
H13A H 0.1727 0.6078 0.2525 0.173 Uiso 1 1 calc R . .
H13B H 0.1425 0.4869 0.2158 0.173 Uiso 1 1 calc R . .
H13C H 0.1860 0.5649 0.1843 0.173 Uiso 1 1 calc R . .
C14 C 0.0051(11) 0.6822(19) -0.0463(12) 0.076(6) Uani 1 1 d . . .
H14A H 0.0237 0.6957 -0.0826 0.114 Uiso 1 1 calc R . .
H14B H -0.0189 0.7511 -0.0411 0.114 Uiso 1 1 calc R . .
H14C H -0.0287 0.6188 -0.0624 0.114 Uiso 1 1 calc R . .
C15 C 0.1407(16) 0.754(3) 0.0455(15) 0.117(10) Uani 1 1 d . . .
H15A H 0.1879 0.7218 0.0733 0.176 Uiso 1 1 calc R . .
H15B H 0.1346 0.8213 0.0709 0.176 Uiso 1 1 calc R . .
H15C H 0.1355 0.7761 -0.0033 0.176 Uiso 1 1 calc R . .

loop_
_atom_site_aniso_label
_atom_site_aniso_U_11
_atom_site_aniso_U_22
_atom_site_aniso_U_33
_atom_site_aniso_U_23
_atom_site_aniso_U_13
_atom_site_aniso_U_12
Cu1 0.0405(15) 0.079(2) 0.0471(16) 0.000 0.0058(13) 0.000
Hg1 0.0635(7) 0.1147(12) 0.0755(8) 0.000 0.0243(6) 0.000
I1 0.0672(8) 0.0963(11) 0.0597(8) -0.0115(7) 0.0233(6) -0.0116(7)
I2 0.0696(9) 0.1023(13) 0.1116(12) -0.0200(10) 0.0380(9) -0.0143(9)
S1 0.110(5) 0.097(5) 0.094(4) 0.002(4) 0.067(4) 0.003(4)
O1 0.081(14) 0.12(2) 0.050(11) 0.000 0.002(10) 0.000
O3 0.090(11) 0.104(13) 0.089(10) -0.021(9) 0.038(9) 0.017(9)
N1 0.094(13) 0.063(11) 0.067(10) -0.008(9) 0.051(10) -0.007(10)
N2 0.072(10) 0.081(12) 0.046(8) -0.015(8) 0.026(8) -0.023(9)
C1 0.075(13) 0.068(13) 0.028(8) 0.002(8) 0.010(8) -0.015(11)
C2 0.050(10) 0.074(13) 0.032(8) -0.002(8) 0.011(8) -0.015(9)
C3 0.059(11) 0.085(15) 0.050(10) -0.020(10) 0.020(9) -0.021(10)
C4 0.088(15) 0.080(16) 0.039(9) -0.020(10) 0.019(10) -0.026(12)
C5 0.065(13) 0.11(2) 0.058(12) -0.017(13) 0.008(10) -0.020(13)
C6 0.087(15) 0.12(2) 0.053(11) 0.014(12) 0.037(11) 0.031(14)
C7 0.14(2) 0.097(19) 0.068(14) -0.025(13) 0.069(16) -0.041(17)
C8 0.060(12) 0.13(2) 0.078(14) -0.045(15) 0.041(11) -0.029(13)
C9 0.064(15) 0.12(2) 0.15(3) -0.02(2) 0.055(17) 0.002(15)
C10 0.106(18) 0.103(19) 0.066(13) -0.017(13) 0.047(13) -0.015(15)
C11 0.112(17) 0.083(16) 0.050(11) -0.009(11) 0.038(12) -0.017(13)
C12 0.098(18) 0.11(2) 0.076(15) -0.025(14) 0.044(14) -0.015(15)
C13 0.11(2) 0.13(3) 0.086(17) -0.014(17) 0.029(17) 0.008(19)
C14 0.074(13) 0.075(15) 0.088(15) 0.021(12) 0.043(12) 0.020(11)
C15 0.15(3) 0.11(2) 0.103(19) -0.024(17) 0.067(19) -0.03(2)

loop_
_atom_type_symbol
_atom_type_description
_atom_type_scat_dispersion_real
_atom_type_scat_dispersion_imag
_atom_type_scat_source
C C 0.0033 0.0016 'International Tables Vol C Tables 4.2.6.8 and 6.1.1.4'
H H 0.0000 0.0000 'International Tables Vol C Tables 4.2.6.8 and 6.1.1.4'
N N 0.0061 0.0033 'International Tables Vol C Tables 4.2.6.8 and 6.1.1.4'
O O 0.0106 0.0060 'International Tables Vol C Tables 4.2.6.8 and 6.1.1.4'
S S 0.1246 0.1234 'International Tables Vol C Tables 4.2.6.8 and 6.1.1.4'
I I -0.4742 1.8119 'International Tables Vol C Tables 4.2.6.8 and 6.1.1.4'
Cu Cu 0.3201 1.2651 'International Tables Vol C Tables 4.2.6.8 and 6.1.1.4'
Hg Hg -2.3894 9.2266 'International Tables Vol C Tables 4.2.6.8 and 6.1.1.4'

loop_
_geom_angle_atom_site_label_1
_geom_angle_atom_site_label_2
_geom_angle_atom_site_label_3
_geom_angle
_geom_angle_site_symmetry_1
_geom_angle_site_symmetry_3
_geom_angle_publ_flag
O1 Cu1 C7 81.4(7) . 2_655 ?
O1 Cu1 C7 81.4(7) . . ?
C7 Cu1 C7 162.8(13) 2_655 . ?
O1 Cu1 I1 128.36(6) . 2_655 ?
C7 Cu1 I1 90.9(5) 2_655 2_655 ?
C7 Cu1 I1 99.7(6) . 2_655 ?
O1 Cu1 I1 128.36(6) . . ?
C7 Cu1 I1 99.7(6) 2_655 . ?
C7 Cu1 I1 90.9(5) . . ?
I1 Cu1 I1 103.28(13) 2_655 . ?
I2 Hg1 I2 123.63(10) 2_655 . ?
I2 Hg1 I1 104.73(5) 2_655 2_655 ?
I2 Hg1 I1 107.24(5) . 2_655 ?
I2 Hg1 I1 107.24(5) 2_655 . ?
I2 Hg1 I1 104.73(5) . . ?
I1 Hg1 I1 108.70(9) 2_655 . ?
Hg1 I1 Cu1 74.01(7) . . ?
O3 S1 C14 106.0(10) . . ?
O3 S1 C15 105.1(13) . . ?
C14 S1 C15 102.9(13) . . ?
C9 O1 C9 113(3) . 2_655 ?
C9 O1 Cu1 123.5(14) . . ?
C9 O1 Cu1 123.5(14) 2_655 . ?
C7 N1 C1 105.3(19) . . ?
C7 N1 C10 128(2) . . ?
C1 N1 C10 127(2) . . ?
C7 N2 C2 102.6(18) . . ?
C7 N2 C8 130.3(19) . . ?
C2 N2 C8 126.9(17) . . ?
C2 C1 C6 121.9(18) . . ?
C2 C1 N1 108.4(17) . . ?
C6 C1 N1 130(2) . . ?
C1 C2 N2 107.3(16) . . ?
C1 C2 C3 122.2(17) . . ?
N2 C2 C3 130.4(18) . . ?
C4 C3 C2 116.1(19) . . ?
C4 C3 H3 121.9 . . ?
C2 C3 H3 121.9 . . ?
C3 C4 C5 122.5(19) . . ?
C3 C4 H4 118.7 . . ?
C5 C4 H4 118.7 . . ?
C4 C5 C6 122(2) . . ?
C4 C5 H5 119.2 . . ?
C6 C5 H5 119.2 . . ?
C1 C6 C5 116(2) . . ?
C1 C6 H6 122.2 . . ?
C5 C6 H6 122.2 . . ?
N1 C7 N2 116(2) . . ?
N1 C7 Cu1 139.8(17) . . ?
N2 C7 Cu1 102.1(18) . . ?
N2 C8 C9 111.0(16) . . ?
N2 C8 H8A 109.4 . . ?
C9 C8 H8A 109.4 . . ?
N2 C8 H8B 109.4 . . ?
C9 C8 H8B 109.4 . . ?
H8A C8 H8B 108.0 . . ?
O1 C9 C8 108(2) . . ?
O1 C9 H9A 110.1 . . ?
C8 C9 H9A 110.1 . . ?
O1 C9 H9B 110.1 . . ?
C8 C9 H9B 110.1 . . ?
H9A C9 H9B 108.5 . . ?
N1 C10 C11 111(2) . . ?
N1 C10 H10A 109.4 . . ?
C11 C10 H10A 109.4 . . ?
N1 C10 H10B 109.4 . . ?
C11 C10 H10B 109.4 . . ?
H10A C10 H10B 108.0 . . ?
C10 C11 C12 110.9(19) . . ?
C10 C11 H11A 109.5 . . ?
C12 C11 H11A 109.5 . . ?
C10 C11 H11B 109.5 . . ?
C12 C11 H11B 109.5 . . ?
H11A C11 H11B 108.0 . . ?
C13 C12 C11 115(2) . . ?
C13 C12 H12A 108.6 . . ?
C11 C12 H12A 108.6 . . ?
C13 C12 H12B 108.6 . . ?
C11 C12 H12B 108.6 . . ?
H12A C12 H12B 107.5 . . ?
C12 C13 H13A 109.5 . . ?
C12 C13 H13B 109.5 . . ?
H13A C13 H13B 109.5 . . ?
C12 C13 H13C 109.5 . . ?
H13A C13 H13C 109.5 . . ?
H13B C13 H13C 109.5 . . ?
S1 C14 H14A 109.5 . . ?
S1 C14 H14B 109.5 . . ?
H14A C14 H14B 109.5 . . ?
S1 C14 H14C 109.5 . . ?
H14A C14 H14C 109.5 . . ?
H14B C14 H14C 109.5 . . ?
S1 C15 H15A 109.5 . . ?
S1 C15 H15B 109.5 . . ?
H15A C15 H15B 109.5 . . ?
S1 C15 H15C 109.5 . . ?
H15A C15 H15C 109.5 . . ?
H15B C15 H15C 109.5 . . ?

loop_
_geom_bond_atom_site_label_1
_geom_bond_atom_site_label_2
_geom_bond_distance
_geom_bond_site_symmetry_2
_geom_bond_publ_flag
Cu1 O1 2.26(3) . ?
Cu1 C7 2.52(3) 2_655 ?
Cu1 C7 2.52(3) . ?
Cu1 I1 2.970(3) 2_655 ?
Cu1 I1 2.970(3) . ?
Hg1 I2 2.7328(18) 2_655 ?
Hg1 I2 2.7329(18) . ?
Hg1 I1 2.8660(19) 2_655 ?
Hg1 I1 2.8661(19) . ?
S1 O3 1.485(17) . ?
S1 C14 1.70(2) . ?
S1 C15 1.77(3) . ?
O1 C9 1.41(3) . ?
O1 C9 1.41(3) 2_655 ?
N1 C7 1.22(3) . ?
N1 C1 1.40(2) . ?
N1 C10 1.44(3) . ?
N2 C7 1.36(3) . ?
N2 C2 1.39(2) . ?
N2 C8 1.44(3) . ?
C1 C2 1.34(3) . ?
C1 C6 1.37(3) . ?
C2 C3 1.42(3) . ?
C3 C4 1.35(3) . ?
C3 H3 0.9300 . ?
C4 C5 1.35(3) . ?
C4 H4 0.9300 . ?
C5 C6 1.42(3) . ?
C5 H5 0.9300 . ?
C6 H6 0.9300 . ?
C8 C9 1.503(10) . ?
C8 H8A 0.9700 . ?
C8 H8B 0.9700 . ?
C9 H9A 0.9700 . ?
C9 H9B 0.9700 . ?
C10 C11 1.50(3) . ?
C10 H10A 0.9700 . ?
C10 H10B 0.9700 . ?
C11 C12 1.57(3) . ?
C11 H11A 0.9700 . ?
C11 H11B 0.9700 . ?
C12 C13 1.48(3) . ?
C12 H12A 0.9700 . ?
C12 H12B 0.9700 . ?
C13 H13A 0.9600 . ?
C13 H13B 0.9600 . ?
C13 H13C 0.9600 . ?
C14 H14A 0.9600 . ?
C14 H14B 0.9600 . ?
C14 H14C 0.9600 . ?
C15 H15A 0.9600 . ?
C15 H15B 0.9600 . ?
C15 H15C 0.9600 . ?

loop_
_geom_torsion_atom_site_label_1
_geom_torsion_atom_site_label_2
_geom_torsion_atom_site_label_3
_geom_torsion_atom_site_label_4
_geom_torsion
_geom_torsion_site_symmetry_1
_geom_torsion_site_symmetry_2
_geom_torsion_site_symmetry_3
_geom_torsion_site_symmetry_4
_geom_torsion_publ_flag
I2 Hg1 I1 Cu1 -112.71(6) 2_655 . . . ?
I2 Hg1 I1 Cu1 114.36(6) . . . . ?
I1 Hg1 I1 Cu1 0.0 2_655 . . . ?
O1 Cu1 I1 Hg1 180.0 . . . . ?
C7 Cu1 I1 Hg1 -93.3(6) 2_655 . . . ?
C7 Cu1 I1 Hg1 100.2(6) . . . . ?
I1 Cu1 I1 Hg1 -0.001(1) 2_655 . . . ?
C7 Cu1 O1 C9 -131.4(12) 2_655 . . . ?
C7 Cu1 O1 C9 48.6(12) . . . . ?
I1 Cu1 O1 C9 144.3(11) 2_655 . . . ?
I1 Cu1 O1 C9 -35.7(11) . . . . ?
C7 Cu1 O1 C9 48.6(12) 2_655 . . 2_655 ?
C7 Cu1 O1 C9 -131.4(12) . . . 2_655 ?
I1 Cu1 O1 C9 -35.7(11) 2_655 . . 2_655 ?
I1 Cu1 O1 C9 144.3(11) . . . 2_655 ?
C7 N1 C1 C2 -1(2) . . . . ?
C10 N1 C1 C2 177.9(18) . . . . ?
C7 N1 C1 C6 -178(2) . . . . ?
C10 N1 C1 C6 1(3) . . . . ?
C6 C1 C2 N2 176.7(17) . . . . ?
N1 C1 C2 N2 -1(2) . . . . ?
C6 C1 C2 C3 -2(3) . . . . ?
N1 C1 C2 C3 -178.8(16) . . . . ?
C7 N2 C2 C1 2(2) . . . . ?
C8 N2 C2 C1 178.0(18) . . . . ?
C7 N2 C2 C3 180(2) . . . . ?
C8 N2 C2 C3 -4(3) . . . . ?
C1 C2 C3 C4 1(3) . . . . ?
N2 C2 C3 C4 -176.9(18) . . . . ?
C2 C3 C4 C5 -1(3) . . . . ?
C3 C4 C5 C6 2(3) . . . . ?
C2 C1 C6 C5 2(3) . . . . ?
N1 C1 C6 C5 178.7(19) . . . . ?
C4 C5 C6 C1 -2(3) . . . . ?
C1 N1 C7 N2 2(3) . . . . ?
C10 N1 C7 N2 -176.6(18) . . . . ?
C1 N1 C7 Cu1 -159(2) . . . . ?
C10 N1 C7 Cu1 22(4) . . . . ?
C2 N2 C7 N1 -3(3) . . . . ?
C8 N2 C7 N1 -179(2) . . . . ?
C2 N2 C7 Cu1 165.2(11) . . . . ?
C8 N2 C7 Cu1 -11(2) . . . . ?
O1 Cu1 C7 N1 126(3) . . . . ?
C7 Cu1 C7 N1 126(3) 2_655 . . . ?
I1 Cu1 C7 N1 -2(3) 2_655 . . . ?
I1 Cu1 C7 N1 -106(3) . . . . ?
O1 Cu1 C7 N2 -37.4(12) . . . . ?
C7 Cu1 C7 N2 -37.4(12) 2_655 . . . ?
I1 Cu1 C7 N2 -165.0(12) 2_655 . . . ?
I1 Cu1 C7 N2 91.3(13) . . . . ?
C7 N2 C8 C9 82(3) . . . . ?
C2 N2 C8 C9 -93(2) . . . . ?
C9 O1 C9 C8 174(2) 2_655 . . . ?
Cu1 O1 C9 C8 -6(2) . . . . ?
N2 C8 C9 O1 -66(2) . . . . ?
C7 N1 C10 C11 -102(3) . . . . ?
C1 N1 C10 C11 79(3) . . . . ?
N1 C10 C11 C12 179.8(19) . . . . ?
C10 C11 C12 C13 63(3) . . . . ?
